data_4121657
loop_
_publ_author_name
'Matthew, Smitha C.'
'Glasspoole, Ben W.'
'Eisenberger, Patrick'
'Crudden, Cathleen M.'

_publ_section_title
;
 Synthesis of enantiomerically enriched triarylmethanes by enantiospecific
 suzuki-miyaura cross-coupling reactions.
;
_journal_issue 16
_journal_name_full 'Journal of the American Chemical Society'
_journal_page_first 5828
_journal_page_last 5831
_journal_paper_doi 10.1021/ja412159g
_journal_volume 136
_journal_year 2014
_chemical_absolute_configuration unk
_chemical_formula_moiety 'C27 H23 Br N2 O'
_chemical_formula_sum 'C27 H23 Br N2 O'
_chemical_formula_weight 471.38
_chemical_name_systematic
;

 ?

;
_space_group_IT_number 4
_symmetry_cell_setting monoclinic
_symmetry_space_group_name_Hall 'P 2yb'
_symmetry_space_group_name_H-M 'P 1 21 1'
_atom_sites_solution_hydrogens geom
_atom_sites_solution_primary direct
_atom_sites_solution_secondary difmap
_audit_creation_method SHELXL-97
_cell_angle_alpha 90.00
_cell_angle_beta 93.317(2)
_cell_angle_gamma 90.00
_cell_formula_units_Z 2
_cell_length_a 5.6372(8)
_cell_length_b 8.3368(12)
_cell_length_c 23.552(3)
_cell_measurement_reflns_used 3809
_cell_measurement_temperature 180(2)
_cell_measurement_theta_max 22.50
_cell_measurement_theta_min 2.59
_cell_volume 1105.0(3)
_computing_cell_refinement 'Bruker SAINT'
_computing_data_collection 'Bruker APEX2'
_computing_data_reduction 'Bruker SAINT'
_computing_molecular_graphics 'Bruker SHELXTL'
_computing_publication_material 'Bruker SHELXTL'
_computing_structure_refinement 'SHELXL-97 (Sheldrick, 2008)'
_computing_structure_solution 'SHELXS-97 (Sheldrick, 2008)'
_diffrn_ambient_temperature 180(2)
_diffrn_measured_fraction_theta_full 1.000
_diffrn_measured_fraction_theta_max 1.000
_diffrn_measurement_device_type 'Bruker APEX-II CCD'
_diffrn_measurement_method '\f and \w scans'
_diffrn_radiation_monochromator graphite
_diffrn_radiation_source 'fine-focus sealed tube'
_diffrn_radiation_type MoK\a
_diffrn_radiation_wavelength 0.71073
_diffrn_reflns_av_R_equivalents 0.0355
_diffrn_reflns_av_sigmaI/netI 0.0615
_diffrn_reflns_limit_h_max 6
_diffrn_reflns_limit_h_min -6
_diffrn_reflns_limit_k_max 10
_diffrn_reflns_limit_k_min -10
_diffrn_reflns_limit_l_max 29
_diffrn_reflns_limit_l_min -29
_diffrn_reflns_number 11162
_diffrn_reflns_theta_full 26.00
_diffrn_reflns_theta_max 26.00
_diffrn_reflns_theta_min 1.73
_exptl_absorpt_coefficient_mu 1.882
_exptl_absorpt_correction_T_max 0.9814
_exptl_absorpt_correction_T_min 0.9118
_exptl_absorpt_correction_type multi-scan
_exptl_absorpt_process_details 'Bruker SADABS'
_exptl_crystal_colour colourless
_exptl_crystal_density_diffrn 1.417
_exptl_crystal_density_method 'not measured'
_exptl_crystal_description plate
_exptl_crystal_F_000 484
_exptl_crystal_size_max 0.05
_exptl_crystal_size_mid 0.02
_exptl_crystal_size_min 0.01
_refine_diff_density_max 0.363
_refine_diff_density_min -0.231
_refine_diff_density_rms 0.044
_refine_ls_abs_structure_details 'Flack H D (1983), Acta Cryst. A39, 876-881'
_refine_ls_abs_structure_Flack 0.008(7)
_refine_ls_extinction_method none
_refine_ls_goodness_of_fit_ref 0.982
_refine_ls_hydrogen_treatment mixed
_refine_ls_matrix_type full
_refine_ls_number_parameters 284
_refine_ls_number_reflns 4330
_refine_ls_number_restraints 1
_refine_ls_restrained_S_all 0.982
_refine_ls_R_factor_all 0.0429
_refine_ls_R_factor_gt 0.0325
_refine_ls_shift/su_max 0.001
_refine_ls_shift/su_mean 0.000
_refine_ls_structure_factor_coef Fsqd
_refine_ls_weighting_details 'calc w=1/[\s^2^(Fo^2^)+(0.0120P)^2^+0.0000P] where P=(Fo^2^+2Fc^2^)/3'
_refine_ls_weighting_scheme calc
_refine_ls_wR_factor_gt 0.0635
_refine_ls_wR_factor_ref 0.0671
_reflns_number_gt 3669
_reflns_number_total 4330
_reflns_threshold_expression >2sigma(I)
_cod_data_source_file ja412159g_si_002.cif
_cod_data_source_block cc172
_cod_depositor_comments
;
The following automatic conversions were performed:

'_symmetry_cell_setting' value 'Monoclinic' changed to 'monoclinic'
according to
/usr/data/users/saulius/crontab/automatic-downloads/rss-feeds/ACS/lib/dictionaries/cif_core.dic
dictionary named 'cif_core.dic' version 2.4.2 from 2011-04-26.

Automatic conversion script
Id: cif_fix_values 2281 2013-09-26 08:29:07Z andrius 

 Adding full bibliography for 4121657.cif.
;
_cod_original_sg_symbol_Hall P2yb
_cod_original_sg_symbol_H-M P2(1)
_cod_database_code 4121657

loop_
_symmetry_equiv_pos_as_xyz
'x, y, z'
'-x, y+1/2, -z'

loop_
_atom_site_label
_atom_site_type_symbol
_atom_site_fract_x
_atom_site_fract_y
_atom_site_fract_z
_atom_site_U_iso_or_equiv
_atom_site_adp_type
_atom_site_occupancy
_atom_site_symmetry_multiplicity
_atom_site_calc_flag
_atom_site_refinement_flags
Br1 Br 0.66092(5) -0.13683(5) 0.342821(12) 0.04559(10) Uani 1 1 d .
C18 C -0.0535(6) -0.1582(5) 0.97944(12) 0.0469(8) Uani 1 1 d .
H18A H -0.0252 -0.2142 1.0143 0.056 Uiso 1 1 calc R
C2 C 0.5144(4) -0.1398(5) 0.45723(11) 0.0372(6) Uani 1 1 d .
H2A H 0.6446 -0.0691 0.4649 0.045 Uiso 1 1 calc R
C9 C 0.0568(4) -0.0887(3) 0.68765(11) 0.0288(7) Uani 1 1 d .
H9A H 0.1947 -0.0829 0.6664 0.035 Uiso 1 1 calc R
C15 C -0.1381(4) 0.0046(3) 0.87622(11) 0.0270(6) Uani 1 1 d .
C1 C 0.4701(5) -0.2002(3) 0.40325(12) 0.0332(7) Uani 1 1 d .
C4 C 0.1785(5) -0.2860(3) 0.48887(12) 0.0284(6) Uani 1 1 d .
C14 C -0.1778(5) 0.1010(3) 0.82151(11) 0.0294(6) Uani 1 1 d .
H14A H -0.3462 0.1393 0.8205 0.035 Uiso 1 1 calc R
C11 C -0.1557(5) -0.0032(3) 0.76845(11) 0.0281(6) Uani 1 1 d .
C8 C -0.1275(5) -0.1901(3) 0.66954(11) 0.0274(6) Uani 1 1 d .
C13 C -0.3236(5) -0.2003(3) 0.70288(13) 0.0342(7) Uani 1 1 d .
H13A H -0.4503 -0.2713 0.6921 0.041 Uiso 1 1 calc R
C6 C 0.2843(6) -0.3053(4) 0.39173(13) 0.0385(7) Uani 1 1 d .
H6A H 0.2566 -0.3483 0.3546 0.046 Uiso 1 1 calc R
C20 C -0.2786(5) 0.0308(4) 0.92161(12) 0.0366(7) Uani 1 1 d .
H20A H -0.4054 0.1058 0.9178 0.044 Uiso 1 1 calc R
C12 C -0.3353(5) -0.1082(4) 0.75141(12) 0.0350(8) Uani 1 1 d .
H12A H -0.4701 -0.1175 0.7736 0.042 Uiso 1 1 calc R
C21 C -0.0220(5) 0.2515(3) 0.82003(12) 0.0314(7) Uani 1 1 d .
C3 C 0.3707(5) -0.1813(3) 0.50017(12) 0.0344(7) Uani 1 1 d .
H3A H 0.4014 -0.1393 0.5374 0.041 Uiso 1 1 calc R
C7 C -0.1217(5) -0.2801(3) 0.61589(12) 0.0311(7) Uani 1 1 d .
H7A H -0.2367 -0.3610 0.6072 0.037 Uiso 1 1 calc R
C5 C 0.1390(5) -0.3477(3) 0.43453(13) 0.0366(7) Uani 1 1 d .
H5A H 0.0109 -0.4198 0.4266 0.044 Uiso 1 1 calc R
C16 C 0.0461(5) -0.1053(4) 0.88356(13) 0.0404(8) Uani 1 1 d .
H16A H 0.1434 -0.1269 0.8529 0.049 Uiso 1 1 calc R
C19 C -0.2372(6) -0.0512(4) 0.97293(13) 0.0421(8) Uani 1 1 d .
H19A H -0.3368 -0.0326 1.0034 0.050 Uiso 1 1 calc R
C17 C 0.0905(6) -0.1840(4) 0.93485(14) 0.0493(9) Uani 1 1 d .
H17A H 0.2206 -0.2561 0.9394 0.059 Uiso 1 1 calc R
C10 C 0.0437(5) 0.0045(3) 0.73635(11) 0.0298(6) Uani 1 1 d .
H10A H 0.1714 0.0739 0.7478 0.036 Uiso 1 1 calc R
N1 N 0.0325(5) -0.3328(3) 0.53136(10) 0.0348(6) Uani 1 1 d .
N2 N 0.0367(4) -0.2498(3) 0.58119(10) 0.0314(6) Uani 1 1 d .
C22 C -0.0688(5) 0.3676(5) 0.77761(10) 0.0427(7) Uani 1 1 d .
H22A H -0.2011 0.3559 0.7511 0.051 Uiso 1 1 calc R
C26 C 0.1691(5) 0.2758(3) 0.85836(12) 0.0306(7) Uani 1 1 d .
H26A H 0.2016 0.1997 0.8878 0.037 Uiso 1 1 calc R
C25 C 0.3167(6) 0.4108(3) 0.85475(13) 0.0357(7) Uani 1 1 d .
C24 C 0.2718(6) 0.5215(4) 0.81272(14) 0.0445(8) Uani 1 1 d .
H24A H 0.3717 0.6126 0.8097 0.053 Uiso 1 1 calc R
C23 C 0.0800(6) 0.4992(4) 0.77487(14) 0.0471(9) Uani 1 1 d .
H23A H 0.0483 0.5767 0.7458 0.056 Uiso 1 1 calc R
O1 O 0.4972(4) 0.4188(2) 0.89619(10) 0.0523(6) Uani 1 1 d .
C27 C 0.6594(6) 0.5499(4) 0.89545(18) 0.0614(11) Uani 1 1 d .
H27A H 0.7778 0.5398 0.9274 0.092 Uiso 1 1 calc R
H27B H 0.5725 0.6509 0.8988 0.092 Uiso 1 1 calc R
H27C H 0.7396 0.5490 0.8596 0.092 Uiso 1 1 calc R
H1 H -0.094(5) -0.386(4) 0.5241(13) 0.041(10) Uiso 1 1 d .

loop_
_atom_site_aniso_label
_atom_site_aniso_U_11
_atom_site_aniso_U_22
_atom_site_aniso_U_33
_atom_site_aniso_U_23
_atom_site_aniso_U_13
_atom_site_aniso_U_12
Br1 0.04603(17) 0.04665(18) 0.04476(17) 0.0025(2) 0.00839(12) -0.0003(2)
C18 0.065(2) 0.042(2) 0.0339(16) 0.0098(18) 0.0015(14) -0.003(2)
C2 0.0340(13) 0.0330(13) 0.0438(16) -0.006(2) -0.0038(12) -0.002(2)
C9 0.0277(14) 0.0315(18) 0.0272(15) 0.0039(11) 0.0010(12) 0.0027(11)
C15 0.0259(14) 0.0264(15) 0.0289(15) -0.0018(12) 0.0037(12) -0.0053(12)
C1 0.0355(16) 0.0275(15) 0.0363(17) 0.0006(12) 0.0001(13) 0.0025(12)
C4 0.0321(16) 0.0228(15) 0.0299(16) -0.0043(12) -0.0033(13) 0.0050(12)
C14 0.0259(15) 0.0326(16) 0.0298(16) 0.0003(13) 0.0033(12) 0.0064(13)
C11 0.0274(15) 0.0314(16) 0.0253(15) 0.0030(12) 0.0002(12) 0.0092(12)
C8 0.0312(15) 0.0242(15) 0.0262(15) 0.0032(10) -0.0045(12) 0.0045(11)
C13 0.0272(15) 0.0317(15) 0.0434(18) 0.0018(13) 0.0003(13) -0.0029(12)
C6 0.0448(19) 0.0406(18) 0.0290(17) -0.0070(14) -0.0069(14) -0.0016(15)
C20 0.0378(17) 0.0376(17) 0.0349(18) -0.0028(14) 0.0047(14) 0.0004(14)
C12 0.0301(14) 0.039(2) 0.0369(16) -0.0020(15) 0.0070(12) 0.0002(14)
C21 0.0440(18) 0.0257(15) 0.0253(15) 0.0011(12) 0.0097(14) 0.0112(13)
C3 0.0357(15) 0.035(2) 0.0313(15) -0.0051(12) -0.0065(12) 0.0012(13)
C7 0.0312(16) 0.0258(15) 0.0354(17) -0.0016(13) -0.0051(13) -0.0015(12)
C5 0.0403(18) 0.0345(17) 0.0346(18) -0.0080(14) -0.0024(14) -0.0095(14)
C16 0.0442(16) 0.039(2) 0.0392(16) 0.0091(15) 0.0112(13) 0.0082(15)
C19 0.053(2) 0.0434(18) 0.0302(18) -0.0063(15) 0.0105(15) -0.0099(17)
C17 0.0485(19) 0.051(3) 0.049(2) 0.0153(16) 0.0074(15) 0.0114(16)
C10 0.0268(15) 0.0337(16) 0.0285(16) -0.0001(13) -0.0009(12) 0.0027(13)
N1 0.0364(16) 0.0333(15) 0.0345(15) -0.0088(12) 0.0011(12) -0.0035(12)
N2 0.0370(14) 0.0265(13) 0.0300(14) -0.0063(11) -0.0043(11) 0.0060(11)
C22 0.0604(18) 0.0362(15) 0.0313(14) 0.001(2) 0.0025(13) 0.016(2)
C26 0.0338(17) 0.0285(16) 0.0297(16) 0.0041(12) 0.0049(14) 0.0043(13)
C25 0.0439(18) 0.0285(18) 0.0358(18) -0.0039(12) 0.0111(14) 0.0060(13)
C24 0.059(2) 0.0262(17) 0.050(2) -0.0030(15) 0.0212(18) 0.0007(16)
C23 0.079(3) 0.0276(17) 0.0368(19) 0.0098(14) 0.0175(18) 0.0155(17)
O1 0.0506(13) 0.0444(15) 0.0622(15) -0.0040(11) 0.0058(12) -0.0126(10)
C27 0.049(2) 0.046(2) 0.090(3) -0.013(2) 0.019(2) -0.0138(18)

loop_
_atom_type_symbol
_atom_type_description
_atom_type_scat_dispersion_real
_atom_type_scat_dispersion_imag
_atom_type_scat_source
C C 0.0033 0.0016 'International Tables Vol C Tables 4.2.6.8 and 6.1.1.4'
H H 0.0000 0.0000 'International Tables Vol C Tables 4.2.6.8 and 6.1.1.4'
N N 0.0061 0.0033 'International Tables Vol C Tables 4.2.6.8 and 6.1.1.4'
O O 0.0106 0.0060 'International Tables Vol C Tables 4.2.6.8 and 6.1.1.4'
Br Br -0.2901 2.4595 'International Tables Vol C Tables 4.2.6.8 and 6.1.1.4'

loop_
_geom_angle_atom_site_label_1
_geom_angle_atom_site_label_2
_geom_angle_atom_site_label_3
_geom_angle
C19 C18 C17 119.4(3)
C19 C18 H18A 120.3
C17 C18 H18A 120.3
C3 C2 C1 120.2(3)
C3 C2 H2A 119.9
C1 C2 H2A 119.9
C10 C9 C8 121.3(2)
C10 C9 H9A 119.4
C8 C9 H9A 119.4
C20 C15 C16 117.7(3)
C20 C15 C14 120.5(2)
C16 C15 C14 121.7(2)
C6 C1 C2 120.6(3)
C6 C1 Br1 118.9(2)
C2 C1 Br1 120.5(2)
C5 C4 N1 119.4(3)
C5 C4 C3 119.1(3)
N1 C4 C3 121.4(3)
C15 C14 C11 112.0(2)
C15 C14 C21 113.2(2)
C11 C14 C21 111.8(2)
C15 C14 H14A 106.4
C11 C14 H14A 106.4
C21 C14 H14A 106.4
C12 C11 C10 118.2(3)
C12 C11 C14 120.2(2)
C10 C11 C14 121.5(3)
C9 C8 C13 117.9(2)
C9 C8 C7 121.4(2)
C13 C8 C7 120.6(3)
C12 C13 C8 120.6(3)
C12 C13 H13A 119.7
C8 C13 H13A 119.7
C1 C6 C5 119.6(3)
C1 C6 H6A 120.2
C5 C6 H6A 120.2
C15 C20 C19 121.1(3)
C15 C20 H20A 119.4
C19 C20 H20A 119.4
C13 C12 C11 121.6(3)
C13 C12 H12A 119.2
C11 C12 H12A 119.2
C26 C21 C22 118.1(3)
C26 C21 C14 122.2(3)
C22 C21 C14 119.7(3)
C2 C3 C4 119.8(3)
C2 C3 H3A 120.1
C4 C3 H3A 120.1
N2 C7 C8 120.2(3)
N2 C7 H7A 119.9
C8 C7 H7A 119.9
C4 C5 C6 120.6(3)
C4 C5 H5A 119.7
C6 C5 H5A 119.7
C17 C16 C15 121.2(3)
C17 C16 H16A 119.4
C15 C16 H16A 119.4
C18 C19 C20 120.2(3)
C18 C19 H19A 119.9
C20 C19 H19A 119.9
C18 C17 C16 120.3(3)
C18 C17 H17A 119.8
C16 C17 H17A 119.8
C9 C10 C11 120.3(3)
C9 C10 H10A 119.8
C11 C10 H10A 119.8
N2 N1 C4 119.8(3)
N2 N1 H1 114(2)
C4 N1 H1 122(2)
C7 N2 N1 118.4(2)
C23 C22 C21 119.3(3)
C23 C22 H22A 120.3
C21 C22 H22A 120.3
C21 C26 C25 121.4(3)
C21 C26 H26A 119.3
C25 C26 H26A 119.3
O1 C25 C24 125.6(3)
O1 C25 C26 114.4(3)
C24 C25 C26 120.0(3)
C25 C24 C23 119.0(3)
C25 C24 H24A 120.5
C23 C24 H24A 120.5
C24 C23 C22 122.2(3)
C24 C23 H23A 118.9
C22 C23 H23A 118.9
C25 O1 C27 118.6(3)
O1 C27 H27A 109.5
O1 C27 H27B 109.5
H27A C27 H27B 109.5
O1 C27 H27C 109.5
H27A C27 H27C 109.5
H27B C27 H27C 109.5

loop_
_geom_bond_atom_site_label_1
_geom_bond_atom_site_label_2
_geom_bond_distance
Br1 C1 1.908(3)
C18 C19 1.369(5)
C18 C17 1.381(4)
C18 H18A 0.9500
C2 C3 1.376(4)
C2 C1 1.377(4)
C2 H2A 0.9500
C9 C10 1.391(4)
C9 C8 1.387(3)
C9 H9A 0.9500
C15 C20 1.384(4)
C15 C16 1.388(4)
C15 C14 1.524(4)
C1 C6 1.380(4)
C4 C5 1.385(4)
C4 N1 1.388(4)
C4 C3 1.404(4)
C14 C11 1.533(4)
C14 C21 1.533(4)
C14 H14A 1.0000
C11 C12 1.381(4)
C11 C10 1.392(4)
C8 C13 1.395(4)
C8 C7 1.472(4)
C13 C12 1.382(4)
C13 H13A 0.9500
C6 C5 1.381(4)
C6 H6A 0.9500
C20 C19 1.396(4)
C20 H20A 0.9500
C12 H12A 0.9500
C21 C26 1.380(4)
C21 C22 1.405(4)
C3 H3A 0.9500
C7 N2 1.270(3)
C7 H7A 0.9500
C5 H5A 0.9500
C16 C17 1.385(4)
C16 H16A 0.9500
C19 H19A 0.9500
C17 H17A 0.9500
C10 H10A 0.9500
N1 N2 1.362(3)
N1 H1 0.85(3)
C22 C23 1.385(5)
C22 H22A 0.9500
C26 C25 1.405(4)
C26 H26A 0.9500
C25 O1 1.370(4)
C25 C24 1.366(4)
C24 C23 1.374(5)
C24 H24A 0.9500
C23 H23A 0.9500
O1 C27 1.426(4)
C27 H27A 0.9800
C27 H27B 0.9800
C27 H27C 0.9800

loop_
_geom_torsion_atom_site_label_1
_geom_torsion_atom_site_label_2
_geom_torsion_atom_site_label_3
_geom_torsion_atom_site_label_4
_geom_torsion
C3 C2 C1 C6 -1.2(5)
C3 C2 C1 Br1 177.6(2)
C20 C15 C14 C11 -139.3(3)
C16 C15 C14 C11 44.2(4)
C20 C15 C14 C21 93.1(3)
C16 C15 C14 C21 -83.4(3)
C15 C14 C11 C12 74.9(3)
C21 C14 C11 C12 -156.8(3)
C15 C14 C11 C10 -104.9(3)
C21 C14 C11 C10 23.4(3)
C10 C9 C8 C13 -2.4(4)
C10 C9 C8 C7 175.5(2)
C9 C8 C13 C12 1.9(4)
C7 C8 C13 C12 -176.0(3)
C2 C1 C6 C5 1.2(5)
Br1 C1 C6 C5 -177.6(2)
C16 C15 C20 C19 -0.3(4)
C14 C15 C20 C19 -177.0(3)
C8 C13 C12 C11 0.3(4)
C10 C11 C12 C13 -2.1(4)
C14 C11 C12 C13 178.1(3)
C15 C14 C21 C26 13.6(4)
C11 C14 C21 C26 -114.1(3)
C15 C14 C21 C22 -168.2(2)
C11 C14 C21 C22 64.1(3)
C1 C2 C3 C4 0.1(5)
C5 C4 C3 C2 0.9(4)
N1 C4 C3 C2 178.8(3)
C9 C8 C7 N2 -9.8(4)
C13 C8 C7 N2 168.0(3)
N1 C4 C5 C6 -178.8(3)
C3 C4 C5 C6 -0.9(4)
C1 C6 C5 C4 -0.2(4)
C20 C15 C16 C17 -1.1(4)
C14 C15 C16 C17 175.5(3)
C17 C18 C19 C20 0.1(5)
C15 C20 C19 C18 0.8(5)
C19 C18 C17 C16 -1.5(5)
C15 C16 C17 C18 2.1(5)
C8 C9 C10 C11 0.6(4)
C12 C11 C10 C9 1.6(4)
C14 C11 C10 C9 -178.5(2)
C5 C4 N1 N2 -166.4(3)
C3 C4 N1 N2 15.7(4)
C8 C7 N2 N1 -178.4(2)
C4 N1 N2 C7 170.0(3)
C26 C21 C22 C23 1.5(4)
C14 C21 C22 C23 -176.8(3)
C22 C21 C26 C25 -1.2(4)
C14 C21 C26 C25 177.0(2)
C21 C26 C25 O1 179.3(3)
C21 C26 C25 C24 0.2(4)
O1 C25 C24 C23 -178.4(3)
C26 C25 C24 C23 0.7(4)
C25 C24 C23 C22 -0.4(5)
C21 C22 C23 C24 -0.6(5)
C24 C25 O1 C27 -2.1(4)
C26 C25 O1 C27 178.8(2)
